data_7058378
loop_
_publ_author_name
'Harinath, Adimulam'
'Bhattacharjee, Jayeeta'
'Sarkar, Alok'
'Panda, Tarun K.'

_publ_section_title
;
 Alkali metal complex-mediated ring-opening polymerization of rac-LA,
 \e-caprolactone, and \d-valerolactone
;
_journal_issue 23
_journal_name_full 'New Journal of Chemistry'
_journal_page_first 8882
_journal_paper_doi 10.1039/C9NJ01130G
_journal_volume 43
_journal_year 2019
_chemical_formula_moiety 'C18 H15 N2 O2 P Se'
_chemical_formula_sum 'C18 H15 N2 O2 P Se'
_chemical_formula_weight 401.25
_space_group_crystal_system monoclinic
_space_group_IT_number 15
_space_group_name_Hall '-C 2yc'
_space_group_name_H-M_alt 'C 1 2/c 1'
_symmetry_space_group_name_Hall '-C 2yc'
_symmetry_space_group_name_H-M 'C 1 2/c 1'
_atom_sites_solution_hydrogens geom
_audit_creation_method SHELXL-2016/6
_audit_update_record
;
2019-04-07 deposited with the CCDC.    2019-05-07 downloaded from the CCDC.
;
_cell_angle_alpha 90
_cell_angle_beta 122.050(13)
_cell_angle_gamma 90
_cell_formula_units_Z 8
_cell_length_a 27.298(3)
_cell_length_b 9.3728(5)
_cell_length_c 16.0877(15)
_cell_measurement_reflns_used 3147
_cell_measurement_temperature 293(2)
_cell_measurement_theta_max 70.6517
_cell_measurement_theta_min 3.2397
_cell_volume 3488.8(7)
_computing_cell_refinement
'CrysAlisPro, Agilent Technologies,Version 1.171.35.19 (release 27-10-2011CrysAlis171 .NET)(compiled Oct 27'
_computing_data_collection
'CrysAlisPro, Agilent Technologies,Version 1.171.35.19 (release 27-10-2011CrysAlis171 .NET)(compiled Oct 27'
_computing_data_reduction
'CrysAlisPro, Agilent Technologies,Version 1.171.35.19 (release 27-10-2011CrysAlis171 .NET)(compiled Oct 27'
_computing_molecular_graphics 'ORTEP III & Olex 2.1'
_computing_publication_material WinGX
_computing_structure_refinement 'SHELXL-2016/6 (Sheldrick, 2016)'
_computing_structure_solution 'SHELXL-2016/6 (Sheldrick, 2016)'
_diffrn_ambient_temperature 293(2)
_diffrn_measured_fraction_theta_full 0.998
_diffrn_measured_fraction_theta_max 0.981
_diffrn_measurement_device_type 'SuperNova, Dual, Cu at zero, Eos'
_diffrn_radiation_type CuK\a
_diffrn_radiation_wavelength 1.54184
_diffrn_reflns_av_R_equivalents 0.0307
_diffrn_reflns_av_unetI/netI 0.0360
_diffrn_reflns_Laue_measured_fraction_full 0.998
_diffrn_reflns_Laue_measured_fraction_max 0.981
_diffrn_reflns_limit_h_max 33
_diffrn_reflns_limit_h_min -30
_diffrn_reflns_limit_k_max 11
_diffrn_reflns_limit_k_min -8
_diffrn_reflns_limit_l_max 19
_diffrn_reflns_limit_l_min -19
_diffrn_reflns_number 7342
_diffrn_reflns_point_group_measured_fraction_full 0.998
_diffrn_reflns_point_group_measured_fraction_max 0.981
_diffrn_reflns_theta_full 67.684
_diffrn_reflns_theta_max 70.759
_diffrn_reflns_theta_min 3.821
_exptl_absorpt_coefficient_mu 3.890
_exptl_absorpt_correction_T_max 1.00000
_exptl_absorpt_correction_T_min 0.30530
_exptl_absorpt_correction_type multi-scan
_exptl_absorpt_process_details
;
CrysAlisPro, Agilent Technologies,
Version 1.171.35.19 (release 27-10-2011 CrysAlis171 .NET)
(compiled Oct 27 2011,15:02:11)
Empirical absorption correction using spherical harmonics,
 implemented in SCALE3 ABSPACK scaling algorithm.
;
_exptl_crystal_colour red
_exptl_crystal_density_diffrn 1.528
_exptl_crystal_description plate
_exptl_crystal_F_000 1616
_exptl_crystal_size_max 0.30
_exptl_crystal_size_mid 0.26
_exptl_crystal_size_min 0.24
_refine_diff_density_max 0.265
_refine_diff_density_min -0.576
_refine_diff_density_rms 0.056
_refine_ls_extinction_method none
_refine_ls_goodness_of_fit_ref 1.023
_refine_ls_hydrogen_treatment constr
_refine_ls_matrix_type full
_refine_ls_number_parameters 217
_refine_ls_number_reflns 3298
_refine_ls_number_restraints 0
_refine_ls_restrained_S_all 1.023
_refine_ls_R_factor_all 0.0480
_refine_ls_R_factor_gt 0.0385
_refine_ls_shift/su_max 0.000
_refine_ls_shift/su_mean 0.000
_refine_ls_structure_factor_coef Fsqd
_refine_ls_weighting_details 'w=1/[\s^2^(Fo^2^)+(0.0509P)^2^+2.0904P] where P=(Fo^2^+2Fc^2^)/3'
_refine_ls_weighting_scheme calc
_refine_ls_wR_factor_gt 0.0985
_refine_ls_wR_factor_ref 0.1056
_reflns_Friedel_coverage 0.000
_reflns_number_gt 2754
_reflns_number_total 3298
_reflns_threshold_expression 'I > 2\s(I)'
_cod_data_source_file c9nj01130g2.cif
_cod_data_source_block 2-H
_cod_depositor_comments 'Adding full bibliography for 7058378--7058379.cif.'
_cod_original_cell_volume 3488.7(7)
_cod_database_code 7058378
_shelx_shelxl_version_number 2016/6
_shelx_space_group_comment
;
The symmetry employed for this shelxl refinement is uniquely defined
by the following loop, which should always be used as a source of
symmetry information in preference to the above space-group names.
They are only intended as comments.
;

loop_
_space_group_symop_operation_xyz
'x, y, z'
'-x, y, -z+1/2'
'x+1/2, y+1/2, z'
'-x+1/2, y+1/2, -z+1/2'
'-x, -y, -z'
'x, -y, z-1/2'
'-x+1/2, -y+1/2, -z'
'x+1/2, -y+1/2, z-1/2'

loop_
_atom_site_label
_atom_site_type_symbol
_atom_site_fract_x
_atom_site_fract_y
_atom_site_fract_z
_atom_site_U_iso_or_equiv
_atom_site_adp_type
_atom_site_occupancy
_atom_site_site_symmetry_order
_atom_site_calc_flag
_atom_site_refinement_flags_posn
_atom_site_refinement_flags_adp
Se1 Se 0.14506(2) 0.56888(4) 0.43589(2) 0.06559(15) Uani 1 1 d . .
P1 P 0.14570(3) 0.75702(7) 0.50673(5) 0.04780(18) Uani 1 1 d . .
N1 N 0.08803(10) 0.7811(3) 0.51699(17) 0.0544(6) Uani 1 1 d . .
H1 H 0.068973 0.858687 0.491719 0.065 Uiso 1 1 calc R U
C4 C 0.02703(16) 0.5204(4) 0.6550(3) 0.0715(9) Uani 1 1 d . .
H4 H 0.013993 0.462138 0.686149 0.086 Uiso 1 1 calc R U
C13 C 0.20814(12) 0.7719(3) 0.62972(19) 0.0491(6) Uani 1 1 d . .
C2 C 0.10027(13) 0.5820(3) 0.6222(2) 0.0532(7) Uani 1 1 d . .
H2 H 0.136608 0.564480 0.632414 0.064 Uiso 1 1 calc R U
C8 C 0.09618(18) 0.9316(4) 0.3444(2) 0.0785(10) Uani 1 1 d . .
H8 H 0.071768 0.854560 0.312675 0.094 Uiso 1 1 calc R U
C14 C 0.20483(14) 0.8431(3) 0.7024(2) 0.0628(8) Uani 1 1 d . .
H14 H 0.170487 0.886963 0.687320 0.075 Uiso 1 1 calc R U
N2 N -0.02708(11) 0.8242(3) 0.4840(2) 0.0683(7) Uani 1 1 d . .
C6 C 0.01253(12) 0.7142(3) 0.5483(2) 0.0523(6) Uani 1 1 d . .
C3 C 0.08045(14) 0.4976(3) 0.6681(2) 0.0617(7) Uani 1 1 d . .
H3 H 0.103553 0.423903 0.708673 0.074 Uiso 1 1 calc R U
C1 C 0.06690(11) 0.6936(3) 0.56048(18) 0.0478(6) Uani 1 1 d . .
C5 C -0.00663(14) 0.6291(4) 0.5960(2) 0.0669(8) Uani 1 1 d . .
H5 H -0.042522 0.646248 0.587744 0.080 Uiso 1 1 calc R U
C9 C 0.0880(2) 1.0568(4) 0.2942(3) 0.0938(13) Uani 1 1 d . .
H9 H 0.057598 1.064927 0.229304 0.113 Uiso 1 1 calc R U
C12 C 0.17709(15) 1.0324(4) 0.4863(2) 0.0653(8) Uani 1 1 d . .
H12 H 0.207439 1.024891 0.551278 0.078 Uiso 1 1 calc R U
C18 C 0.25995(13) 0.7096(3) 0.6528(2) 0.0600(7) Uani 1 1 d . .
H18 H 0.262919 0.663134 0.604575 0.072 Uiso 1 1 calc R U
C17 C 0.30751(14) 0.7169(4) 0.7485(3) 0.0729(9) Uani 1 1 d . .
H17 H 0.342365 0.675463 0.764150 0.087 Uiso 1 1 calc R U
C16 C 0.30304(15) 0.7850(4) 0.8198(3) 0.0732(9) Uani 1 1 d . .
H16 H 0.334689 0.787676 0.883852 0.088 Uiso 1 1 calc R U
C15 C 0.25245(16) 0.8489(4) 0.7971(2) 0.0725(9) Uani 1 1 d . .
H15 H 0.250022 0.896378 0.845589 0.087 Uiso 1 1 calc R U
C7 C 0.14013(12) 0.9191(3) 0.4412(2) 0.0518(7) Uani 1 1 d . .
O1 O -0.06831(12) 0.8545(4) 0.4904(3) 0.1097(10) Uani 1 1 d . .
C10 C 0.12471(19) 1.1700(4) 0.3396(3) 0.0826(11) Uani 1 1 d . .
H10 H 0.119339 1.254589 0.305545 0.099 Uiso 1 1 calc R U
C11 C 0.16900(18) 1.1575(4) 0.4347(3) 0.0782(10) Uani 1 1 d . .
H11 H 0.194071 1.233827 0.465358 0.094 Uiso 1 1 calc R U
O2 O -0.01875(11) 0.8815(3) 0.4237(2) 0.0914(8) Uani 1 1 d . .

loop_
_atom_site_aniso_label
_atom_site_aniso_U_11
_atom_site_aniso_U_22
_atom_site_aniso_U_33
_atom_site_aniso_U_23
_atom_site_aniso_U_13
_atom_site_aniso_U_12
Se1 0.0879(3) 0.0523(2) 0.0635(2) -0.01039(14) 0.0448(2) -0.00364(15)
P1 0.0580(4) 0.0444(4) 0.0479(4) 0.0010(3) 0.0328(3) 0.0006(3)
N1 0.0590(13) 0.0510(14) 0.0623(14) 0.0107(11) 0.0383(12) 0.0080(11)
C4 0.096(2) 0.069(2) 0.073(2) -0.0042(17) 0.061(2) -0.0141(19)
C13 0.0587(15) 0.0453(15) 0.0487(14) 0.0000(11) 0.0321(13) -0.0035(12)
C2 0.0605(16) 0.0516(17) 0.0527(15) 0.0011(12) 0.0336(13) 0.0003(13)
C8 0.106(3) 0.064(2) 0.0540(18) 0.0032(15) 0.0350(19) -0.0069(18)
C14 0.0721(19) 0.0598(19) 0.0602(17) -0.0082(14) 0.0377(15) 0.0024(15)
N2 0.0513(14) 0.0679(18) 0.0779(18) -0.0026(14) 0.0288(13) 0.0008(12)
C6 0.0550(15) 0.0537(16) 0.0510(15) -0.0099(12) 0.0300(13) -0.0055(12)
C3 0.082(2) 0.0573(18) 0.0533(16) 0.0030(13) 0.0412(15) -0.0016(15)
C1 0.0554(15) 0.0494(15) 0.0427(13) -0.0053(11) 0.0287(12) -0.0042(12)
C5 0.0684(19) 0.074(2) 0.076(2) -0.0147(17) 0.0500(17) -0.0155(17)
C9 0.136(4) 0.077(3) 0.057(2) 0.0193(18) 0.043(2) 0.008(2)
C12 0.075(2) 0.0567(19) 0.0673(19) 0.0069(15) 0.0395(17) -0.0023(15)
C18 0.0616(17) 0.0574(18) 0.0671(18) -0.0031(14) 0.0383(15) -0.0003(14)
C17 0.0586(18) 0.067(2) 0.084(2) 0.0032(18) 0.0315(17) -0.0004(15)
C16 0.072(2) 0.068(2) 0.0598(19) 0.0034(16) 0.0212(16) -0.0124(17)
C15 0.086(2) 0.076(2) 0.0535(17) -0.0120(16) 0.0356(17) -0.0078(19)
C7 0.0689(18) 0.0442(16) 0.0530(16) 0.0041(11) 0.0396(14) 0.0036(12)
O1 0.0702(16) 0.112(2) 0.163(3) 0.022(2) 0.0723(18) 0.0248(16)
C10 0.129(3) 0.060(2) 0.080(2) 0.0226(18) 0.070(2) 0.013(2)
C11 0.102(3) 0.054(2) 0.093(3) 0.0050(18) 0.062(2) -0.0091(18)
O2 0.0739(16) 0.106(2) 0.0862(17) 0.0331(16) 0.0372(14) 0.0269(15)

loop_
_atom_type_symbol
_atom_type_description
_atom_type_scat_dispersion_real
_atom_type_scat_dispersion_imag
_atom_type_scat_source
C C 0.0181 0.0091 'International Tables Vol C Tables 4.2.6.8 and 6.1.1.4'
H H 0.0000 0.0000 'International Tables Vol C Tables 4.2.6.8 and 6.1.1.4'
N N 0.0311 0.0180 'International Tables Vol C Tables 4.2.6.8 and 6.1.1.4'
O O 0.0492 0.0322 'International Tables Vol C Tables 4.2.6.8 and 6.1.1.4'
P P 0.2955 0.4335 'International Tables Vol C Tables 4.2.6.8 and 6.1.1.4'
Se Se -0.7943 1.1372 'International Tables Vol C Tables 4.2.6.8 and 6.1.1.4'

loop_
_geom_angle_atom_site_label_1
_geom_angle_atom_site_label_2
_geom_angle_atom_site_label_3
_geom_angle
N1 P1 C13 105.69(12)
N1 P1 C7 98.67(12)
C13 P1 C7 108.19(13)
N1 P1 Se1 115.36(9)
C13 P1 Se1 113.06(9)
C7 P1 Se1 114.58(9)
C1 N1 P1 129.1(2)
C1 N1 H1 115.4
P1 N1 H1 115.4
C5 C4 C3 119.4(3)
C5 C4 H4 120.3
C3 C4 H4 120.3
C18 C13 C14 119.3(3)
C18 C13 P1 119.8(2)
C14 C13 P1 120.9(2)
C3 C2 C1 121.3(3)
C3 C2 H2 119.4
C1 C2 H2 119.4
C9 C8 C7 120.7(4)
C9 C8 H8 119.7
C7 C8 H8 119.7
C15 C14 C13 120.2(3)
C15 C14 H14 119.9
C13 C14 H14 119.9
O1 N2 O2 122.1(3)
O1 N2 C6 118.5(3)
O2 N2 C6 119.4(3)
C5 C6 C1 121.6(3)
C5 C6 N2 116.4(3)
C1 C6 N2 121.9(3)
C2 C3 C4 121.1(3)
C2 C3 H3 119.4
C4 C3 H3 119.4
N1 C1 C2 120.9(2)
N1 C1 C6 122.7(3)
C2 C1 C6 116.4(3)
C4 C5 C6 120.1(3)
C4 C5 H5 119.9
C6 C5 H5 119.9
C10 C9 C8 120.1(4)
C10 C9 H9 119.9
C8 C9 H9 119.9
C7 C12 C11 119.9(3)
C7 C12 H12 120.1
C11 C12 H12 120.1
C13 C18 C17 119.7(3)
C13 C18 H18 120.1
C17 C18 H18 120.1
C16 C17 C18 120.1(3)
C16 C17 H17 119.9
C18 C17 H17 119.9
C15 C16 C17 120.5(3)
C15 C16 H16 119.8
C17 C16 H16 119.8
C16 C15 C14 120.2(3)
C16 C15 H15 119.9
C14 C15 H15 119.9
C12 C7 C8 119.0(3)
C12 C7 P1 122.0(2)
C8 C7 P1 119.0(2)
C11 C10 C9 119.6(3)
C11 C10 H10 120.2
C9 C10 H10 120.2
C10 C11 C12 120.7(4)
C10 C11 H11 119.7
C12 C11 H11 119.7

loop_
_geom_bond_atom_site_label_1
_geom_bond_atom_site_label_2
_geom_bond_distance
Se1 P1 2.0948(8)
P1 N1 1.683(2)
P1 C13 1.806(3)
P1 C7 1.809(3)
N1 C1 1.387(3)
N1 H1 0.8600
C4 C5 1.363(5)
C4 C3 1.375(5)
C4 H4 0.9300
C13 C18 1.386(4)
C13 C14 1.391(4)
C2 C3 1.374(4)
C2 C1 1.396(4)
C2 H2 0.9300
C8 C9 1.375(5)
C8 C7 1.377(4)
C8 H8 0.9300
C14 C15 1.383(5)
C14 H14 0.9300
N2 O1 1.217(3)
N2 O2 1.231(4)
N2 C6 1.454(4)
C6 C5 1.388(4)
C6 C1 1.403(4)
C3 H3 0.9300
C5 H5 0.9300
C9 C10 1.373(6)
C9 H9 0.9300
C12 C7 1.376(4)
C12 C11 1.386(5)
C12 H12 0.9300
C18 C17 1.392(4)
C18 H18 0.9300
C17 C16 1.373(5)
C17 H17 0.9300
C16 C15 1.365(5)
C16 H16 0.9300
C15 H15 0.9300
C10 C11 1.362(5)
C10 H10 0.9300
C11 H11 0.9300

loop_
_geom_hbond_atom_site_label_D
_geom_hbond_atom_site_label_H
_geom_hbond_atom_site_label_A
_geom_hbond_distance_DH
_geom_hbond_distance_HA
_geom_hbond_distance_DA
_geom_hbond_angle_DHA
N1 H1 O2 0.86 2.05 2.644(3) 125.7
C18 H18 Se1 0.93 3.04 3.484(3) 111.2

loop_
_geom_torsion_atom_site_label_1
_geom_torsion_atom_site_label_2
_geom_torsion_atom_site_label_3
_geom_torsion_atom_site_label_4
_geom_torsion
C13 P1 N1 C1 -68.5(3)
C7 P1 N1 C1 179.8(2)
Se1 P1 N1 C1 57.2(3)
N1 P1 C13 C18 157.2(2)
C7 P1 C13 C18 -97.9(2)
Se1 P1 C13 C18 30.1(3)
N1 P1 C13 C14 -21.7(3)
C7 P1 C13 C14 83.2(3)
Se1 P1 C13 C14 -148.7(2)
C18 C13 C14 C15 -1.3(5)
P1 C13 C14 C15 177.5(3)
O1 N2 C6 C5 14.5(4)
O2 N2 C6 C5 -164.0(3)
O1 N2 C6 C1 -166.4(3)
O2 N2 C6 C1 15.1(4)
C1 C2 C3 C4 -0.2(5)
C5 C4 C3 C2 -0.4(5)
P1 N1 C1 C2 14.2(4)
P1 N1 C1 C6 -168.1(2)
C3 C2 C1 N1 177.9(3)
C3 C2 C1 C6 0.0(4)
C5 C6 C1 N1 -177.1(3)
N2 C6 C1 N1 3.9(4)
C5 C6 C1 C2 0.7(4)
N2 C6 C1 C2 -178.4(3)
C3 C4 C5 C6 1.2(5)
C1 C6 C5 C4 -1.3(5)
N2 C6 C5 C4 177.8(3)
C7 C8 C9 C10 1.7(7)
C14 C13 C18 C17 1.1(5)
P1 C13 C18 C17 -177.7(2)
C13 C18 C17 C16 0.2(5)
C18 C17 C16 C15 -1.4(5)
C17 C16 C15 C14 1.2(5)
C13 C14 C15 C16 0.2(5)
C11 C12 C7 C8 1.2(5)
C11 C12 C7 P1 -176.1(3)
C9 C8 C7 C12 -2.1(6)
C9 C8 C7 P1 175.3(3)
N1 P1 C7 C12 105.7(3)
C13 P1 C7 C12 -4.0(3)
Se1 P1 C7 C12 -131.2(2)
N1 P1 C7 C8 -71.6(3)
C13 P1 C7 C8 178.6(3)
Se1 P1 C7 C8 51.5(3)
C8 C9 C10 C11 -0.3(7)
C9 C10 C11 C12 -0.5(6)
C7 C12 C11 C10 0.1(5)
